data_4511342
loop_
_publ_author_name
'Noro, Shin-ichiro'
'Akutagawa, Tomoyuki'
'Nakamura, Takayoshi'

_publ_section_title
;
 Formation of Strong OH2&#x00B7;&#x00B7;&#x00B7;-O2C Hydrogen Bonds in a
 Trinuclear Core-Based Nickel 1,3,5-Benzenetricarboxylate Coordination
 Polymer
;
_journal_issue 6
_journal_name_full 'Crystal Growth &amp; Design'
_journal_page_first 1205
_journal_paper_doi 10.1021/cg060819+
_journal_volume 7
_journal_year 2007
_chemical_formula_moiety 'C18 H22 Ni3 O20 '
_chemical_formula_sum 'C18 H22 Ni3 O20'
_chemical_formula_weight 734.46
_space_group_IT_number 2
_symmetry_cell_setting triclinic
_symmetry_Int_Tables_number 2
_symmetry_space_group_name_Hall '-P 1'
_symmetry_space_group_name_H-M 'P -1'
_cell_angle_alpha 112.735(3)
_cell_angle_beta 93.964(4)
_cell_angle_gamma 106.524(3)
_cell_formula_units_Z 1
_cell_length_a 6.6827(6)
_cell_length_b 9.6566(8)
_cell_length_c 10.1084(10)
_cell_measurement_reflns_used 4692
_cell_measurement_temperature 373.1
_cell_measurement_theta_max 27.4
_cell_measurement_theta_min 3.2
_cell_volume 564.84(9)
_computing_cell_refinement PROCESS-AUTO
_computing_data_collection PROCESS-AUTO
_computing_data_reduction CrystalStructure
_computing_publication_material 'CrystalStructure 3.7.0'
_computing_structure_refinement SHELXL
_diffrn_detector_area_resol_mean 10.00
_diffrn_measured_fraction_theta_full 0.988
_diffrn_measured_fraction_theta_max 0.988
_diffrn_measurement_device_type 'Rigaku RAXIS-RAPID'
_diffrn_measurement_method \w
_diffrn_radiation_type 'Mo K\a'
_diffrn_radiation_wavelength 0.71075
_diffrn_reflns_av_R_equivalents 0.031
_diffrn_reflns_limit_h_max 8
_diffrn_reflns_limit_h_min -8
_diffrn_reflns_limit_k_max 11
_diffrn_reflns_limit_k_min -12
_diffrn_reflns_limit_l_max 13
_diffrn_reflns_limit_l_min -13
_diffrn_reflns_number 5525
_diffrn_reflns_theta_full 27.47
_diffrn_reflns_theta_max 27.47
_exptl_absorpt_coefficient_mu 2.582
_exptl_absorpt_correction_T_max 0.427
_exptl_absorpt_correction_T_min 0.310
_exptl_absorpt_correction_type multi-scan
_exptl_absorpt_process_details
;
    Higashi, T. (1995). Program for Absorption Correction.
    Rigaku Corporation, Tokyo, Japan.
;
_exptl_crystal_colour green
_exptl_crystal_density_diffrn 2.159
_exptl_crystal_density_method 'not measured'
_exptl_crystal_description block
_exptl_crystal_F_000 374.00
_exptl_crystal_size_max 0.50
_exptl_crystal_size_mid 0.43
_exptl_crystal_size_min 0.33
_refine_diff_density_max 0.70
_refine_diff_density_min -0.76
_refine_ls_extinction_method none
_refine_ls_goodness_of_fit_ref 1.155
_refine_ls_hydrogen_treatment refall
_refine_ls_number_parameters 196
_refine_ls_number_reflns 2554
_refine_ls_R_factor_gt 0.0309
_refine_ls_shift/su_max 0.0000
_refine_ls_structure_factor_coef Fsqd
_refine_ls_weighting_details 'w = 1/[\s^2^(Fo^2^)+(0.0555P)^2^+0.3651P] where P=(Fo^2^+2Fc^2^)/3'
_refine_ls_weighting_scheme calc
_refine_ls_wR_factor_ref 0.0962
_reflns_number_gt 2378
_reflns_number_total 2554
_reflns_threshold_expression F^2^>2.0\s(F^2^)
_cod_data_source_file cg060819%2Bsi20061119_080113.cif
_cod_data_source_block '_060530test'
_cod_original_formula_sum 'C18 H22 Ni3 O20 '
_cod_database_code 4511342

loop_
_symmetry_equiv_pos_site_id
_symmetry_equiv_pos_as_xyz
1 +X,+Y,+Z
2 -X,-Y,-Z

loop_
_atom_site_label
_atom_site_type_symbol
_atom_site_fract_x
_atom_site_fract_y
_atom_site_fract_z
_atom_site_U_iso_or_equiv
_atom_site_adp_type
_atom_site_occupancy
_atom_site_symmetry_multiplicity
_atom_site_calc_flag
_atom_site_refinement_flags
Ni(1) Ni 0.0000 1.0000 0.5000 0.01398(13) Uani 1.00 2 d S
Ni(2) Ni 0.08478(5) 0.63798(3) 0.26645(3) 0.01811(12) Uani 1.00 1 d .
O(1) O 0.2147(2) 1.0162(2) 0.36811(18) 0.0238(3) Uani 1.00 1 d .
O(2) O 0.1003(2) 0.78569(19) 0.16484(18) 0.0216(3) Uani 1.00 1 d .
O(3) O 0.1344(3) 0.8135(2) -0.31355(19) 0.0299(4) Uani 1.00 1 d .
O(4) O 0.2387(2) 1.0505(2) -0.32156(18) 0.0230(3) Uani 1.00 1 d .
O(5) O 0.7774(2) 1.4826(2) 0.16062(18) 0.0273(4) Uani 1.00 1 d .
O(6) O 0.5989(3) 1.5250(2) 0.3431(2) 0.0317(4) Uani 1.00 1 d .
O(7) O -0.0430(2) 0.76050(18) 0.43480(17) 0.0177(3) Uani 1.00 1 d .
O(8) O 0.1966(3) 0.5001(2) 0.0952(2) 0.0313(4) Uani 1.00 1 d .
O(9) O 0.1202(3) 0.4892(2) 0.3644(2) 0.0398(5) Uani 1.00 1 d .
O(10) O 0.3939(3) 0.7701(2) 0.3851(2) 0.0393(4) Uani 1.00 1 d .
C(1) C 0.2625(3) 1.0273(2) 0.1433(2) 0.0154(4) Uani 1.00 1 d .
C(2) C 0.2157(3) 0.9538(2) -0.0093(2) 0.0164(4) Uani 1.00 1 d .
C(3) C 0.2840(3) 1.0421(2) -0.0892(2) 0.0160(4) Uani 1.00 1 d .
C(4) C 0.4125(3) 1.2025(2) -0.0157(2) 0.0179(4) Uani 1.00 1 d .
C(5) C 0.4663(3) 1.2747(2) 0.1365(2) 0.0172(4) Uani 1.00 1 d .
C(6) C 0.3846(3) 1.1891(2) 0.2159(2) 0.0168(4) Uani 1.00 1 d .
C(7) C 0.1858(3) 0.9354(2) 0.2318(2) 0.0166(4) Uani 1.00 1 d .
C(8) C 0.2161(3) 0.9633(2) -0.2533(2) 0.0177(4) Uani 1.00 1 d .
C(9) C 0.6225(3) 1.4406(2) 0.2200(2) 0.0198(4) Uani 1.00 1 d .
H(1) H 0.1386 0.8453 -0.0582 0.020 Uiso 1.00 1 c R
H(2) H 0.4620 1.2609 -0.0686 0.021 Uiso 1.00 1 c R
H(3) H 0.4115 1.2400 0.3177 0.020 Uiso 1.00 1 c R
H(4) H -0.184(5) 0.685(4) 0.405(3) 0.036(8) Uiso 1.00 1 c .
H(5) H 0.019(7) 0.790(6) 0.525(5) 0.071(14) Uiso 1.00 1 c .

loop_
_atom_site_aniso_label
_atom_site_aniso_U_11
_atom_site_aniso_U_22
_atom_site_aniso_U_33
_atom_site_aniso_U_12
_atom_site_aniso_U_13
_atom_site_aniso_U_23
Ni(1) 0.0191(2) 0.0106(2) 0.0091(2) 0.00122(14) 0.00315(14) 0.00364(14)
Ni(2) 0.02446(19) 0.01370(18) 0.01376(18) 0.00408(12) 0.00423(12) 0.00500(12)
O(1) 0.0287(8) 0.0214(8) 0.0127(7) -0.0010(6) 0.0072(6) 0.0046(6)
O(2) 0.0317(8) 0.0143(7) 0.0154(7) 0.0029(6) 0.0050(6) 0.0065(6)
O(3) 0.0490(11) 0.0157(8) 0.0154(8) 0.0024(7) -0.0038(7) 0.0047(6)
O(4) 0.0284(8) 0.0208(8) 0.0147(7) 0.0001(6) -0.0008(6) 0.0091(6)
O(5) 0.0294(8) 0.0226(8) 0.0159(7) -0.0055(7) 0.0053(6) 0.0037(6)
O(6) 0.0352(9) 0.0211(8) 0.0214(8) -0.0014(7) 0.0097(7) -0.0015(7)
O(7) 0.0251(8) 0.0120(7) 0.0115(7) 0.0027(6) 0.0023(6) 0.0032(5)
O(8) 0.0436(11) 0.0343(10) 0.0210(8) 0.0215(8) 0.0117(8) 0.0101(8)
O(9) 0.0619(14) 0.0298(10) 0.0352(11) 0.0179(10) 0.0078(10) 0.0199(9)
O(10) 0.0274(9) 0.0467(12) 0.0364(11) 0.0068(8) -0.0008(8) 0.0153(9)
C(1) 0.0159(9) 0.0159(9) 0.0151(9) 0.0050(7) 0.0047(7) 0.0072(8)
C(2) 0.0168(9) 0.0133(9) 0.0150(9) 0.0019(7) 0.0024(7) 0.0045(8)
C(3) 0.0172(9) 0.0173(10) 0.0120(9) 0.0052(8) 0.0022(7) 0.0053(8)
C(4) 0.0207(9) 0.0164(10) 0.0155(10) 0.0038(8) 0.0044(8) 0.0075(8)
C(5) 0.0188(9) 0.0138(9) 0.0156(9) 0.0030(8) 0.0035(8) 0.0047(8)
C(6) 0.0193(9) 0.0159(10) 0.0125(9) 0.0038(8) 0.0040(7) 0.0045(8)
C(7) 0.0165(9) 0.0171(10) 0.0146(9) 0.0023(7) 0.0044(7) 0.0072(8)
C(8) 0.0191(9) 0.0170(10) 0.0130(9) 0.0036(8) 0.0014(7) 0.0043(8)
C(9) 0.0242(10) 0.0150(10) 0.0158(9) 0.0019(8) 0.0028(8) 0.0056(8)

loop_
_atom_type_symbol
_atom_type_description
_atom_type_scat_dispersion_real
_atom_type_scat_dispersion_imag
_atom_type_scat_source
C C 0.003 0.002
;
International Tables for Crystallography
(1992, Vol. C, Tables 4.2.6.8 and 6.1.1.4)
;
H H 0.000 0.000
;
International Tables for Crystallography
(1992, Vol. C, Table 6.1.1.4)
;
Ni Ni 0.339 1.112
;
International Tables for Crystallography
(1992, Vol. C, Tables 4.2.6.8 and 6.1.1.4)
;
O O 0.011 0.006
;
International Tables for Crystallography
(1992, Vol. C, Tables 4.2.6.8 and 6.1.1.4)
;

loop_
_geom_angle_atom_site_label_1
_geom_angle_atom_site_label_2
_geom_angle_atom_site_label_3
_geom_angle
_geom_angle_site_symmetry_1
_geom_angle_site_symmetry_3
O(1) Ni(1) O(1) 180.00(10) . 57602
O(1) Ni(1) O(4) 92.65(7) . 55601
O(1) Ni(1) O(4) 87.35(7) . 57502
O(1) Ni(1) O(7) 90.71(7) . .
O(1) Ni(1) O(7) 89.29(7) . 57602
O(1) Ni(1) O(4) 87.35(7) 57602 55601
O(1) Ni(1) O(4) 92.65(7) 57602 57502
O(1) Ni(1) O(7) 89.29(7) 57602 .
O(1) Ni(1) O(7) 90.71(7) 57602 57602
O(4) Ni(1) O(4) 180.00(10) 55601 57502
O(4) Ni(1) O(7) 87.92(6) 55601 .
O(4) Ni(1) O(7) 92.08(6) 55601 57602
O(4) Ni(1) O(7) 92.08(6) 57502 .
O(4) Ni(1) O(7) 87.92(6) 57502 57602
O(7) Ni(1) O(7) 0(440) . 57602
O(2) Ni(2) O(5) 97.07(7) . 44501
O(2) Ni(2) O(7) 95.17(7) . .
O(2) Ni(2) O(8) 87.50(8) . .
O(2) Ni(2) O(9) 170.42(9) . .
O(2) Ni(2) O(10) 91.21(9) . .
O(5) Ni(2) O(7) 88.13(6) 44501 .
O(5) Ni(2) O(8) 88.52(7) 44501 .
O(5) Ni(2) O(9) 89.85(8) 44501 .
O(5) Ni(2) O(10) 171.66(10) 44501 .
O(7) Ni(2) O(8) 175.95(7) . .
O(7) Ni(2) O(9) 91.65(8) . .
O(7) Ni(2) O(10) 92.13(7) . .
O(8) Ni(2) O(9) 86.07(9) . .
O(8) Ni(2) O(10) 90.85(8) . .
O(9) Ni(2) O(10) 81.81(10) . .
Ni(1) O(1) C(7) 127.46(14) . .
Ni(2) O(2) C(7) 122.60(16) . .
Ni(1) O(4) C(8) 121.31(12) 55401 .
Ni(2) O(5) C(9) 127.16(13) 66501 .
Ni(1) O(7) Ni(2) 122.01(9) . .
C(2) C(1) C(6) 119.5(2) . .
C(2) C(1) C(7) 121.31(17) . .
C(6) C(1) C(7) 119.20(19) . .
C(1) C(2) C(3) 120.35(18) . .
C(2) C(3) C(4) 119.71(19) . .
C(2) C(3) C(8) 119.32(17) . .
C(4) C(3) C(8) 121.0(2) . .
C(3) C(4) C(5) 120.0(2) . .
C(4) C(5) C(6) 120.00(18) . .
C(4) C(5) C(9) 122.1(2) . .
C(6) C(5) C(9) 117.82(19) . .
C(1) C(6) C(5) 120.22(19) . .
O(1) C(7) O(2) 125.6(2) . .
O(1) C(7) C(1) 116.35(18) . .
O(2) C(7) C(1) 118.02(19) . .
O(3) C(8) O(4) 124.2(2) . .
O(3) C(8) C(3) 117.3(2) . .
O(4) C(8) C(3) 118.57(18) . .
O(5) C(9) O(6) 124.55(18) . .
O(5) C(9) C(5) 116.47(19) . .
O(6) C(9) C(5) 118.9(2) . .
Ni(1) O(7) H(4) 119(2) . .
Ni(1) O(7) H(5) 85(3) . .
Ni(2) O(7) H(4) 98(2) . .
Ni(2) O(7) H(5) 119(3) . .
H(4) O(7) H(5) 115(4) . .
C(1) C(2) H(1) 119.8 . .
C(3) C(2) H(1) 119.8 . .
C(3) C(4) H(2) 120.0 . .
C(5) C(4) H(2) 120.0 . .
C(1) C(6) H(3) 119.9 . .
C(5) C(6) H(3) 119.9 . .

loop_
_geom_bond_atom_site_label_1
_geom_bond_atom_site_label_2
_geom_bond_distance
_geom_bond_site_symmetry_2
Ni(1) O(1) 2.0393(19) .
Ni(1) O(1) 2.0393(19) 57602
Ni(1) O(4) 2.1250(18) 55601
Ni(1) O(4) 2.1250(18) 57502
Ni(1) O(7) 2.0696(17) .
Ni(1) O(7) 2.0696(17) 57602
Ni(2) O(2) 2.040(2) .
Ni(2) O(5) 2.0780(15) 44501
Ni(2) O(7) 2.0602(17) .
Ni(2) O(8) 2.072(2) .
Ni(2) O(9) 2.088(2) .
Ni(2) O(10) 2.0756(18) .
O(1) C(7) 1.261(2) .
O(2) C(7) 1.263(2) .
O(3) C(8) 1.259(2) .
O(4) C(8) 1.265(3) .
O(5) C(9) 1.277(3) .
O(6) C(9) 1.247(2) .
C(1) C(2) 1.393(3) .
C(1) C(6) 1.397(2) .
C(1) C(7) 1.507(3) .
C(2) C(3) 1.396(3) .
C(3) C(4) 1.398(2) .
C(3) C(8) 1.503(2) .
C(4) C(5) 1.391(3) .
C(5) C(6) 1.393(3) .
C(5) C(9) 1.500(2) .
O(7) H(4) 0.95(3) .
O(7) H(5) 0.87(5) .
C(2) H(1) 0.930 .
C(4) H(2) 0.930 .
C(6) H(3) 0.930 .
